data_2016916
loop_
_publ_author_name
'Koner, Rajesh'
'Goldberg, Israel'

_publ_section_title
;
 Probing the supramolecular interaction synthons of
 1-benzofuran-2,3-dicarboxylic acid in its monoanionic form
;
_journal_coeditor_code FG3067
_journal_issue 1
_journal_name_full 'Acta Crystallographica Section C'
_journal_page_first m37
_journal_page_last m41
_journal_paper_doi 10.1107/S0108270108040419
_journal_volume 65
_journal_year 2009
_chemical_formula_iupac 'C2 H8 N + , C10 H5 O5 -'
_chemical_formula_moiety 'C2 H8 N + , C10 H5 O5 -'
_chemical_formula_sum 'C12 H13 N O5'
_chemical_formula_weight 251.23
_chemical_name_systematic
;
Dimethylammonium 3-carboxy-1-benzofuran-2-carboxylate
;
_space_group_IT_number 2
_symmetry_cell_setting triclinic
_symmetry_space_group_name_Hall '-P 1'
_symmetry_space_group_name_H-M 'P -1'
_atom_sites_solution_hydrogens geom
_atom_sites_solution_primary direct
_atom_sites_solution_secondary difmap
_audit_creation_method SHELXL97
_cell_angle_alpha 68.4693(17)
_cell_angle_beta 78.8197(17)
_cell_angle_gamma 81.035(4)
_cell_formula_units_Z 2
_cell_length_a 8.3381(4)
_cell_length_b 8.6806(3)
_cell_length_c 8.8521(5)
_cell_measurement_reflns_used 2231
_cell_measurement_temperature 110(2)
_cell_measurement_theta_max 26.52
_cell_measurement_theta_min 2.50
_cell_volume 582.17(5)
_computing_cell_refinement 'DENZO (Otwinowski & Minor, 1997)'
_computing_data_collection 'COLLECT (Nonius, 1999)'
_computing_data_reduction 'DENZO (Otwinowski & Minor, 1997)'
_computing_molecular_graphics
;
ORTEPIII (Burnett & Johnson, 1996) and Mercury (Macrae <i>et al.</i>,
2006)
;
_computing_publication_material 'SHELXL97 (Sheldrick, 2008)'
_computing_structure_refinement 'SHELXL97 (Sheldrick, 2008)'
_computing_structure_solution 'SIR97 (Altomare <i>et al.</i>,  1994)'
_diffrn_ambient_temperature 110(2)
_diffrn_detector_area_resol_mean 12.8
_diffrn_measured_fraction_theta_full 0.986
_diffrn_measured_fraction_theta_max 0.986
_diffrn_measurement_device_type 'Nonius KappaCCD area-detector'
_diffrn_measurement_method '1 deg. \w scans'
_diffrn_radiation_monochromator graphite
_diffrn_radiation_source 'fine-focus sealed tube'
_diffrn_radiation_type MoK\a
_diffrn_radiation_wavelength 0.71073
_diffrn_reflns_av_R_equivalents 0.0470
_diffrn_reflns_av_sigmaI/netI 0.0471
_diffrn_reflns_limit_h_max 10
_diffrn_reflns_limit_h_min -10
_diffrn_reflns_limit_k_max 10
_diffrn_reflns_limit_k_min -10
_diffrn_reflns_limit_l_max 10
_diffrn_reflns_limit_l_min -11
_diffrn_reflns_number 7187
_diffrn_reflns_theta_full 26.52
_diffrn_reflns_theta_max 26.52
_diffrn_reflns_theta_min 2.50
_diffrn_standards_number 0
_exptl_absorpt_coefficient_mu 0.113
_exptl_absorpt_correction_type none
_exptl_crystal_colour colourless
_exptl_crystal_density_diffrn 1.433
_exptl_crystal_density_method 'not measured'
_exptl_crystal_description rod
_exptl_crystal_F_000 264
_exptl_crystal_size_max 0.40
_exptl_crystal_size_mid 0.20
_exptl_crystal_size_min 0.20
_refine_diff_density_max 0.198
_refine_diff_density_min -0.236
_refine_ls_extinction_method none
_refine_ls_goodness_of_fit_ref 1.042
_refine_ls_hydrogen_treatment mixed
_refine_ls_matrix_type full
_refine_ls_number_parameters 174
_refine_ls_number_reflns 2385
_refine_ls_number_restraints 0
_refine_ls_restrained_S_all 1.042
_refine_ls_R_factor_all 0.0663
_refine_ls_R_factor_gt 0.0447
_refine_ls_shift/su_max 0.000
_refine_ls_shift/su_mean 0.000
_refine_ls_structure_factor_coef Fsqd
_refine_ls_weighting_details 'calc w = 1/[\s^2^(Fo^2^)+(0.0573P)^2^+0.1431P] where P=(Fo^2^+2Fc^2^)/3'
_refine_ls_weighting_scheme calc
_refine_ls_wR_factor_gt 0.1040
_refine_ls_wR_factor_ref 0.1157
_reflns_number_gt 1822
_reflns_number_total 2385
_reflns_threshold_expression I>2\s(I)
_cod_data_source_file fg3067.cif
_cod_data_source_block I
_cod_database_code 2016916
_cod_database_fobs_code 2016916

loop_
_symmetry_equiv_pos_as_xyz
'x, y, z'
'-x, -y, -z'

loop_
_atom_site_type_symbol
_atom_site_label
_atom_site_fract_x
_atom_site_fract_y
_atom_site_fract_z
_atom_site_U_iso_or_equiv
_atom_site_adp_type
_atom_site_calc_flag
_atom_site_refinement_flags
_atom_site_occupancy
_atom_site_disorder_assembly
_atom_site_disorder_group
O O1 0.28497(14) 0.93720(14) 0.37042(13) 0.0200(3) Uani d . 1 . .
C C2 0.1787(2) 1.0766(2) 0.31200(19) 0.0187(4) Uani d . 1 . .
C C3 0.1226(2) 1.1286(2) 0.1615(2) 0.0238(4) Uani d . 1 . .
H H3 0.1564 1.0706 0.0865 0.029 Uiso calc R 1 . .
C C4 0.0139(2) 1.2711(2) 0.1283(2) 0.0262(4) Uani d . 1 . .
H H4 -0.0290 1.3123 0.0275 0.031 Uiso calc R 1 . .
C C5 -0.0340(2) 1.3557(2) 0.2396(2) 0.0263(4) Uani d . 1 . .
H H5 -0.1087 1.4529 0.2124 0.032 Uiso calc R 1 . .
C C6 0.0244(2) 1.3019(2) 0.3881(2) 0.0241(4) Uani d . 1 . .
H H6 -0.0088 1.3605 0.4626 0.029 Uiso calc R 1 . .
C C7 0.1341(2) 1.1583(2) 0.42515(19) 0.0199(4) Uani d . 1 . .
C C8 0.21973(19) 1.0612(2) 0.56235(19) 0.0196(4) Uani d . 1 . .
C C9 0.2088(2) 1.1041(2) 0.7129(2) 0.0240(4) Uani d . 1 . .
O O10 0.12543(16) 1.22824(17) 0.72588(16) 0.0316(3) Uani d . 1 . .
O O11 0.29268(17) 1.00405(17) 0.82984(14) 0.0292(3) Uani d . 1 . .
H H11 0.351(3) 0.912(3) 0.799(2) 0.035 Uiso d . 1 . .
C C12 0.3067(2) 0.9306(2) 0.52302(19) 0.0194(4) Uani d . 1 . .
C C13 0.4126(2) 0.7817(2) 0.6104(2) 0.0208(4) Uani d . 1 . .
O O14 0.43702(15) 0.76548(15) 0.75211(14) 0.0267(3) Uani d . 1 . .
O O15 0.46973(15) 0.68096(15) 0.53758(14) 0.0254(3) Uani d . 1 . .
N N16 0.42923(18) 0.6289(2) 0.25612(18) 0.0231(3) Uani d . 1 . .
H H16A 0.422(2) 0.685(3) 0.320(2) 0.028 Uiso d . 1 . .
H H16B 0.461(2) 0.517(3) 0.320(2) 0.028 Uiso d . 1 . .
C C17 0.2688(2) 0.6422(3) 0.2019(3) 0.0346(5) Uani d . 1 . .
H H17A 0.2760 0.5708 0.1365 0.052 Uiso calc R 1 . .
H H17B 0.2398 0.7579 0.1350 0.052 Uiso calc R 1 . .
H H17C 0.1842 0.6068 0.2982 0.052 Uiso calc R 1 . .
C C18 0.5617(2) 0.6885(3) 0.1173(2) 0.0311(4) Uani d . 1 . .
H H18A 0.5317 0.8044 0.0516 0.047 Uiso calc R 1 . .
H H18B 0.5775 0.6194 0.0485 0.047 Uiso calc R 1 . .
H H18C 0.6639 0.6815 0.1596 0.047 Uiso calc R 1 . .

loop_
_atom_site_aniso_label
_atom_site_aniso_U_11
_atom_site_aniso_U_22
_atom_site_aniso_U_33
_atom_site_aniso_U_12
_atom_site_aniso_U_13
_atom_site_aniso_U_23
O1 0.0236(6) 0.0206(6) 0.0170(6) -0.0010(5) -0.0043(5) -0.0077(5)
C2 0.0181(8) 0.0175(8) 0.0198(8) -0.0035(7) -0.0025(6) -0.0050(6)
C3 0.0241(9) 0.0273(9) 0.0185(8) -0.0084(8) -0.0010(7) -0.0048(7)
C4 0.0252(9) 0.0282(9) 0.0207(8) -0.0077(8) -0.0052(7) -0.0002(7)
C5 0.0201(9) 0.0215(9) 0.0313(10) -0.0018(7) -0.0042(7) -0.0021(7)
C6 0.0217(9) 0.0224(9) 0.0268(9) -0.0029(7) -0.0009(7) -0.0080(7)
C7 0.0182(8) 0.0201(9) 0.0208(8) -0.0063(7) -0.0009(7) -0.0056(7)
C8 0.0181(8) 0.0213(9) 0.0198(8) -0.0056(7) -0.0018(6) -0.0066(7)
C9 0.0224(9) 0.0276(10) 0.0254(9) -0.0051(8) -0.0016(7) -0.0131(7)
O10 0.0302(7) 0.0361(8) 0.0362(7) 0.0035(6) -0.0072(6) -0.0230(6)
O11 0.0360(8) 0.0341(8) 0.0224(6) 0.0027(6) -0.0092(5) -0.0155(6)
C12 0.0225(9) 0.0224(9) 0.0153(8) -0.0063(7) -0.0018(6) -0.0078(6)
C13 0.0223(9) 0.0211(9) 0.0204(8) -0.0052(7) -0.0035(7) -0.0071(7)
O14 0.0316(7) 0.0287(7) 0.0216(6) 0.0015(6) -0.0089(5) -0.0102(5)
O15 0.0309(7) 0.0221(7) 0.0247(6) 0.0032(5) -0.0070(5) -0.0107(5)
N16 0.0276(8) 0.0221(8) 0.0221(7) -0.0008(6) -0.0053(6) -0.0105(6)
C17 0.0238(10) 0.0394(11) 0.0453(12) -0.0048(9) -0.0062(8) -0.0188(9)
C18 0.0268(10) 0.0380(11) 0.0303(10) -0.0084(8) -0.0028(8) -0.0123(8)

loop_
_atom_type_symbol
_atom_type_description
_atom_type_scat_dispersion_real
_atom_type_scat_dispersion_imag
_atom_type_scat_source
C C 0.0033 0.0016 'International Tables Vol C Tables 4.2.6.8 and 6.1.1.4'
H H 0.0000 0.0000 'International Tables Vol C Tables 4.2.6.8 and 6.1.1.4'
O O 0.0106 0.0060 'International Tables Vol C Tables 4.2.6.8 and 6.1.1.4'
N N 0.0061 0.0033 'International Tables Vol C Tables 4.2.6.8 and 6.1.1.4'

loop_
_geom_angle_atom_site_label_1
_geom_angle_atom_site_label_2
_geom_angle_atom_site_label_3
_geom_angle_site_symmetry_1
_geom_angle_site_symmetry_3
_geom_angle
_geom_angle_publ_flag
C12 O1 C2 . . 106.06(12) ?
O1 C2 C3 . . 124.94(15) ?
O1 C2 C7 . . 110.65(14) ?
C3 C2 C7 . . 124.40(17) ?
C4 C3 C2 . . 115.40(17) ?
C4 C3 H3 . . 122.3 ?
C2 C3 H3 . . 122.3 ?
C3 C4 C5 . . 121.63(17) ?
C3 C4 H4 . . 119.2 ?
C5 C4 H4 . . 119.2 ?
C6 C5 C4 . . 121.80(17) ?
C6 C5 H5 . . 119.1 ?
C4 C5 H5 . . 119.1 ?
C5 C6 C7 . . 117.89(17) ?
C5 C6 H6 . . 121.1 ?
C7 C6 H6 . . 121.1 ?
C2 C7 C6 . . 118.87(16) ?
C2 C7 C8 . . 105.50(15) ?
C6 C7 C8 . . 135.62(17) ?
C12 C8 C7 . . 106.26(14) ?
C12 C8 C9 . . 129.68(16) ?
C7 C8 C9 . . 124.06(16) ?
O10 C9 O11 . . 121.56(16) ?
O10 C9 C8 . . 120.51(16) ?
O11 C9 C8 . . 117.93(16) ?
C9 O11 H11 . . 110.0(12) ?
C8 C12 O1 . . 111.52(14) ?
C8 C12 C13 . . 134.43(15) ?
O1 C12 C13 . . 114.00(14) ?
O15 C13 O14 . . 124.86(16) ?
O15 C13 C12 . . 117.21(15) ?
O14 C13 C12 . . 117.92(15) ?
C18 N16 C17 . . 112.67(14) ?
C18 N16 H16A . . 108.8(13) ?
C17 N16 H16A . . 110.0(13) ?
C18 N16 H16B . . 108.4(11) ?
C17 N16 H16B . . 111.2(12) ?
H16A N16 H16B . . 105.5(18) ?
N16 C17 H17A . . 109.5 ?
N16 C17 H17B . . 109.5 ?
H17A C17 H17B . . 109.5 ?
N16 C17 H17C . . 109.5 ?
H17A C17 H17C . . 109.5 ?
H17B C17 H17C . . 109.5 ?
N16 C18 H18A . . 109.5 ?
N16 C18 H18B . . 109.5 ?
H18A C18 H18B . . 109.5 ?
N16 C18 H18C . . 109.5 ?
H18A C18 H18C . . 109.5 ?
H18B C18 H18C . . 109.5 ?

loop_
_geom_bond_atom_site_label_1
_geom_bond_atom_site_label_2
_geom_bond_site_symmetry_2
_geom_bond_distance
_geom_bond_publ_flag
O1 C12 . 1.3768(19) ?
O1 C2 . 1.379(2) ?
C2 C3 . 1.390(2) ?
C2 C7 . 1.392(2) ?
C3 C4 . 1.387(3) ?
C3 H3 . 0.9500 ?
C4 C5 . 1.399(3) ?
C4 H4 . 0.9500 ?
C5 C6 . 1.381(3) ?
C5 H5 . 0.9500 ?
C6 C7 . 1.400(2) ?
C6 H6 . 0.9500 ?
C7 C8 . 1.447(2) ?
C8 C12 . 1.366(2) ?
C8 C9 . 1.493(2) ?
C9 O10 . 1.218(2) ?
C9 O11 . 1.322(2) ?
O11 H11 . 0.97(2) ?
C12 C13 . 1.491(2) ?
C13 O15 . 1.254(2) ?
C13 O14 . 1.263(2) ?
N16 C18 . 1.478(2) ?
N16 C17 . 1.481(2) ?
N16 H16A . 0.87(2) ?
N16 H16B . 0.96(2) ?
C17 H17A . 0.9800 ?
C17 H17B . 0.9800 ?
C17 H17C . 0.9800 ?
C18 H18A . 0.9800 ?
C18 H18B . 0.9800 ?
C18 H18C . 0.9800 ?

loop_
_geom_hbond_atom_site_label_D
_geom_hbond_atom_site_label_H
_geom_hbond_atom_site_label_A
_geom_hbond_site_symmetry_A
_geom_hbond_distance_DH
_geom_hbond_distance_HA
_geom_hbond_distance_DA
_geom_hbond_angle_DHA
O11 H11 O14 . 0.97(2) 1.51(2) 2.4817(19) 178(2)
N16 H16A O15 . 0.87(2) 2.02(2) 2.7798(19) 145.2(18)
N16 H16A O1 . 0.87(2) 2.45(2) 3.185(2) 142.9(17)
N16 H16B O15 2_666 0.96(2) 1.80(2) 2.750(2) 171.0(18)

loop_
_cod_related_entry_id
_cod_related_entry_database
_cod_related_entry_code
1 ChemSpider 30654139
